data_2105382
loop_
_publ_author_name
'Hashimoto, H.'
'Yu, Y.-D.'
'Guan, R.'
'Makita, Y.'

_publ_section_title
;
 Electron-microscope study of the structure of Ag8 S formed in the initial
 stage of silver sulfidation
;
_journal_name_full 'Acta Crystallographica B (39,1983-)'
_journal_page_first 149
_journal_page_last 155
_journal_volume 51
_journal_year 1995
_chemical_formula_sum 'Ag8 S'
_space_group_IT_number 44
_symmetry_space_group_name_Hall 'I 2 -2'
_symmetry_space_group_name_H-M 'I m m 2'
_cell_angle_alpha 90
_cell_angle_beta 90
_cell_angle_gamma 90
_cell_formula_units_Z 2
_cell_length_a 5.9
_cell_length_b 6.4
_cell_length_c 8.7
_cell_volume 328.512
_citation_journal_id_ASTM ASBSDK
_cod_data_source_file silver3-x_291.cif
_cod_data_source_block Ag8S1
_cod_original_formula_sum 'Ag8 S1'
_cod_database_code 2105382

loop_
_symmetry_equiv_pos_as_xyz
x,y,z
-x,-y,z
-x,y,z
x,-y,z
x+1/2,y+1/2,z+1/2
-x+1/2,-y+1/2,z+1/2
-x+1/2,y+1/2,z+1/2
x+1/2,-y+1/2,z+1/2

loop_
_atom_site_label
_atom_site_type_symbol
_atom_site_fract_x
_atom_site_fract_y
_atom_site_fract_z
_atom_site_occupancy
_atom_site_U_iso_or_equiv
Ag1 Ag 0 0.25 0.375 1 0.0
S1 S-2 0 0 0 1 0.0
Ag3 Ag 0.25 0 0.625 1 0.0
Ag2 Ag 0 0.75 0.875 1 0.0
Ag4 Ag 0.75 0 0.125 1 0.0
